data_4067796
loop_
_publ_author_name
'Bertrand, Guillaume'
'Tortech, Ludovic'
'Fichou, Denis'
'Malacria, Max'
'Aubert, Corinne'
'Gandon, Vincent'

_publ_section_title
;
 An Improved Protocol for the Synthesis of [(\h4-C4R4)Co(\h5-C5H5)]
 Complexes
;
_journal_issue 1
_journal_name_full Organometallics
_journal_page_first 126
_journal_paper_doi 10.1021/om200662g
_journal_volume 31
_journal_year 2012
_chemical_formula_moiety 'C49 H57 Co'
_chemical_formula_sum 'C49 H57 Co'
_chemical_formula_weight 704.88
_chemical_name_systematic
;
 ?
;
_space_group_IT_number 2
_symmetry_cell_setting triclinic
_symmetry_Int_Tables_number 2
_symmetry_space_group_name_Hall '-P 1'
_symmetry_space_group_name_H-M 'P -1'
_atom_sites_solution_hydrogens geom
_atom_sites_solution_primary direct
_atom_sites_solution_secondary difmap
_audit_creation_method SHELXL-97
_cell_angle_alpha 79.6470(10)
_cell_angle_beta 71.889(2)
_cell_angle_gamma 89.1390(10)
_cell_formula_units_Z 2
_cell_length_a 10.7152(3)
_cell_length_b 11.6509(4)
_cell_length_c 17.0103(5)
_cell_measurement_reflns_used 9462
_cell_measurement_temperature 200(2)
_cell_measurement_theta_max 27.4
_cell_measurement_theta_min 2.4
_cell_volume 1983.63(11)
_computing_cell_refinement 'Bruker SAINT'
_computing_data_collection 'Bruker APEX2'
_computing_data_reduction 'Bruker SAINT'
_computing_molecular_graphics 'Ortep-3 for Windows (Farrugia, 1997)'
_computing_publication_material 'WinGX publication routines (Farrugia, 1999)'
_computing_structure_refinement 'SHELXL-97 (Sheldrick, 2008)'
_computing_structure_solution 'SIR92 (Giacovazzo et al, 1993)'
_diffrn_ambient_temperature 200(2)
_diffrn_measured_fraction_theta_full 0.992
_diffrn_measured_fraction_theta_max 0.992
_diffrn_measurement_device_type 'Bruker APEX-II CCD'
_diffrn_measurement_method '\f and \w scans'
_diffrn_radiation_monochromator graphite
_diffrn_radiation_source 'fine-focus sealed tube'
_diffrn_radiation_type MoK\a
_diffrn_radiation_wavelength 0.71073
_diffrn_reflns_av_R_equivalents 0.0218
_diffrn_reflns_av_sigmaI/netI 0.0279
_diffrn_reflns_limit_h_max 13
_diffrn_reflns_limit_h_min -13
_diffrn_reflns_limit_k_max 15
_diffrn_reflns_limit_k_min -15
_diffrn_reflns_limit_l_max 21
_diffrn_reflns_limit_l_min -22
_diffrn_reflns_number 25806
_diffrn_reflns_theta_full 27.55
_diffrn_reflns_theta_max 27.55
_diffrn_reflns_theta_min 2.56
_diffrn_standards_number 0
_exptl_absorpt_coefficient_mu 0.465
_exptl_absorpt_correction_T_max 0.745
_exptl_absorpt_correction_T_min 0.693
_exptl_absorpt_correction_type multi-scan
_exptl_absorpt_process_details
;
SADABS, Bruker AXS Inc., Madison, 
Wisconsin, USA. 
;
_exptl_crystal_colour orange
_exptl_crystal_density_diffrn 1.180
_exptl_crystal_density_method 'not measured'
_exptl_crystal_description stick
_exptl_crystal_F_000 756
_exptl_crystal_size_max 0.42
_exptl_crystal_size_mid 0.15
_exptl_crystal_size_min 0.13
_refine_diff_density_max 0.920
_refine_diff_density_min -0.475
_refine_diff_density_rms 0.060
_refine_ls_extinction_method none
_refine_ls_goodness_of_fit_ref 1.024
_refine_ls_hydrogen_treatment constr
_refine_ls_matrix_type full
_refine_ls_number_parameters 469
_refine_ls_number_reflns 9077
_refine_ls_number_restraints 0
_refine_ls_restrained_S_all 1.024
_refine_ls_R_factor_all 0.0725
_refine_ls_R_factor_gt 0.0558
_refine_ls_shift/su_max 0.002
_refine_ls_shift/su_mean 0.000
_refine_ls_structure_factor_coef Fsqd
_refine_ls_weighting_details 'calc w=1/[\s^2^(Fo^2^)+(0.0800P)^2^+1.5114P] where P=(Fo^2^+2Fc^2^)/3'
_refine_ls_weighting_scheme calc
_refine_ls_wR_factor_gt 0.1453
_refine_ls_wR_factor_ref 0.1584
_reflns_number_gt 7223
_reflns_number_total 9077
_reflns_threshold_expression >2\s(I)
_cod_data_source_file om200662g_si_002.cif
_cod_data_source_block gb13_0m
_cod_database_code 4067796

loop_
_symmetry_equiv_pos_as_xyz
'x, y, z'
'-x, -y, -z'

loop_
_atom_site_label
_atom_site_type_symbol
_atom_site_fract_x
_atom_site_fract_y
_atom_site_fract_z
_atom_site_U_iso_or_equiv
_atom_site_adp_type
_atom_site_occupancy
_atom_site_symmetry_multiplicity
_atom_site_calc_flag
_atom_site_refinement_flags
_atom_site_disorder_assembly
_atom_site_disorder_group
Co1 Co 0.49051(3) 1.00605(3) 0.75725(2) 0.03611(11) Uani 1 1 d . . .
C1 C 0.5667(2) 0.8659(2) 0.71304(14) 0.0345(5) Uani 1 1 d . C .
C2 C 0.6627(2) 0.96463(19) 0.68520(14) 0.0319(4) Uani 1 1 d . C .
C3 C 0.6608(2) 0.95998(19) 0.77224(14) 0.0313(4) Uani 1 1 d . C .
C4 C 0.5652(2) 0.86051(19) 0.80008(14) 0.0334(5) Uani 1 1 d . C .
C5 C 0.5114(2) 0.7923(2) 0.66915(15) 0.0360(5) Uani 1 1 d . . .
C6 C 0.4980(3) 0.6723(2) 0.69523(17) 0.0444(6) Uani 1 1 d . C .
H6 H 0.5247 0.6372 0.7420 0.053 Uiso 1 1 calc R . .
C7 C 0.4460(3) 0.6026(2) 0.6538(2) 0.0516(7) Uani 1 1 d . . .
H7 H 0.4386 0.5204 0.6725 0.062 Uiso 1 1 calc R C .
C8 C 0.4048(3) 0.6498(2) 0.58602(18) 0.0471(6) Uani 1 1 d . C .
C9 C 0.4202(3) 0.7699(2) 0.55901(17) 0.0463(6) Uani 1 1 d . . .
H9 H 0.3943 0.8046 0.5118 0.056 Uiso 1 1 calc R C .
C10 C 0.4724(3) 0.8398(2) 0.59939(16) 0.0421(5) Uani 1 1 d . C .
H10 H 0.4820 0.9218 0.5794 0.051 Uiso 1 1 calc R . .
C11 C 0.3433(3) 0.5759(3) 0.5416(2) 0.0646(9) Uani 1 1 d . . .
H11A H 0.2744 0.6214 0.5243 0.078 Uiso 1 1 calc R C .
H11B H 0.4118 0.5636 0.4896 0.078 Uiso 1 1 calc R . .
C12 C 0.2845(5) 0.4613(3) 0.5891(3) 0.0984(16) Uani 1 1 d . C .
H12A H 0.2185 0.4723 0.6425 0.118 Uiso 1 1 calc R . .
H12B H 0.3539 0.4132 0.6035 0.118 Uiso 1 1 calc R . .
C13 C 0.2180(5) 0.3944(4) 0.5422(3) 0.0920(14) Uani 1 1 d . . .
H13A H 0.1413 0.4378 0.5344 0.110 Uiso 1 1 calc R C .
H13B H 0.2805 0.3929 0.4856 0.110 Uiso 1 1 calc R . .
C14 C 0.1757(6) 0.2799(4) 0.5819(4) 0.121(2) Uani 1 1 d . C .
H14A H 0.2508 0.2358 0.5899 0.182 Uiso 1 1 calc R . .
H14B H 0.1369 0.2432 0.5469 0.182 Uiso 1 1 calc R . .
H14C H 0.1098 0.2803 0.6367 0.182 Uiso 1 1 calc R . .
C15 C 0.7443(2) 1.02807(19) 0.60342(14) 0.0324(4) Uani 1 1 d . . .
C16 C 0.7805(2) 0.9746(2) 0.53292(15) 0.0371(5) Uani 1 1 d . C .
H16 H 0.7487 0.8972 0.5376 0.044 Uiso 1 1 calc R . .
C17 C 0.8620(3) 1.0328(2) 0.45649(15) 0.0411(5) Uani 1 1 d . . .
H17 H 0.8853 0.9948 0.4093 0.049 Uiso 1 1 calc R C .
C18 C 0.9107(2) 1.1463(2) 0.44728(15) 0.0394(5) Uani 1 1 d . C .
C19 C 0.8752(2) 1.1987(2) 0.51764(15) 0.0393(5) Uani 1 1 d . . .
H19 H 0.9080 1.2757 0.5130 0.047 Uiso 1 1 calc R C .
C20 C 0.7932(2) 1.1416(2) 0.59429(15) 0.0372(5) Uani 1 1 d . C .
H20 H 0.7699 1.1801 0.6412 0.045 Uiso 1 1 calc R . .
C21 C 0.9996(3) 1.2095(3) 0.36330(17) 0.0510(7) Uani 1 1 d . . .
H21A H 1.0830 1.1687 0.3483 0.061 Uiso 1 1 calc R C .
H21B H 1.0206 1.2896 0.3688 0.061 Uiso 1 1 calc R . .
C22 C 0.9396(3) 1.2172(3) 0.29221(17) 0.0593(8) Uani 1 1 d . C .
H22A H 0.9160 1.1374 0.2875 0.071 Uiso 1 1 calc R . .
H22B H 0.8579 1.2607 0.3059 0.071 Uiso 1 1 calc R . .
C23 C 1.0331(5) 1.2775(4) 0.2083(2) 0.0918(13) Uani 1 1 d . . .
H23A H 1.0424 1.3616 0.2093 0.110 Uiso 1 1 calc R C .
H23B H 1.1207 1.2442 0.2002 0.110 Uiso 1 1 calc R . .
C24 C 0.9872(7) 1.2648(7) 0.1363(3) 0.149(3) Uani 1 1 d . C .
H24A H 0.9888 1.1826 0.1304 0.223 Uiso 1 1 calc R . .
H24B H 1.0452 1.3120 0.0846 0.223 Uiso 1 1 calc R . .
H24C H 0.8973 1.2913 0.1464 0.223 Uiso 1 1 calc R . .
C25 C 0.7393(2) 1.01784(19) 0.81195(13) 0.0319(4) Uani 1 1 d . . .
C26 C 0.8721(2) 1.0442(2) 0.77086(15) 0.0402(5) Uani 1 1 d . C .
H26 H 0.9109 1.0266 0.7163 0.048 Uiso 1 1 calc R . .
C27 C 0.9487(3) 1.0957(3) 0.80796(18) 0.0488(6) Uani 1 1 d . . .
H27 H 1.0394 1.1125 0.7786 0.059 Uiso 1 1 calc R C .
C28 C 0.8958(3) 1.1234(2) 0.88719(17) 0.0448(6) Uani 1 1 d . C .
C29 C 0.7628(3) 1.0976(2) 0.92841(15) 0.0427(6) Uani 1 1 d . . .
H29 H 0.7243 1.1158 0.9828 0.051 Uiso 1 1 calc R C .
C30 C 0.6853(2) 1.0460(2) 0.89170(14) 0.0377(5) Uani 1 1 d . C .
H30 H 0.5945 1.0295 0.9210 0.045 Uiso 1 1 calc R . .
C31 C 0.9801(3) 1.1830(3) 0.9258(2) 0.0673(9) Uani 1 1 d . . .
H31A H 1.0360 1.1245 0.9464 0.081 Uiso 1 1 calc R C .
H31B H 0.9221 1.2126 0.9750 0.081 Uiso 1 1 calc R . .
C32 C 1.0681(4) 1.2843(4) 0.8658(3) 0.0822(11) Uani 1 1 d . C .
H32A H 1.1304 1.2533 0.8188 0.099 Uiso 1 1 calc R . .
H32B H 1.0126 1.3394 0.8417 0.099 Uiso 1 1 calc R . .
C33 C 1.1454(5) 1.3507(4) 0.9041(3) 0.0941(13) Uani 1 1 d . . .
H33A H 1.0841 1.3923 0.9450 0.113 Uiso 1 1 calc R C .
H33B H 1.1918 1.2949 0.9351 0.113 Uiso 1 1 calc R . .
C34 C 1.2421(6) 1.4358(4) 0.8412(4) 0.121(2) Uani 1 1 d . C .
H34A H 1.3049 1.3950 0.8014 0.182 Uiso 1 1 calc R . .
H34B H 1.2892 1.4771 0.8696 0.182 Uiso 1 1 calc R . .
H34C H 1.1968 1.4922 0.8108 0.182 Uiso 1 1 calc R . .
C35 C 0.5094(3) 0.7804(2) 0.87997(15) 0.0400(5) Uani 1 1 d . . .
C36 C 0.5744(3) 0.7620(2) 0.93959(16) 0.0501(7) Uani 1 1 d . C .
H36 H 0.6562 0.8023 0.9287 0.060 Uiso 1 1 calc R . .
C37 C 0.5207(4) 0.6846(3) 1.01550(19) 0.0718(11) Uani 1 1 d . . .
H37 H 0.5664 0.6730 1.0558 0.086 Uiso 1 1 calc R C .
C38 C 0.4012(5) 0.6242(3) 1.0331(2) 0.0841(14) Uani 1 1 d . A .
C39 C 0.3397(4) 0.6417(3) 0.9732(3) 0.0816(13) Uani 1 1 d . . .
H39 H 0.2593 0.5995 0.9837 0.098 Uiso 1 1 calc R C .
C40 C 0.3898(3) 0.7183(2) 0.89801(19) 0.0558(7) Uani 1 1 d . C .
H40 H 0.3431 0.7290 0.8582 0.067 Uiso 1 1 calc R . .
C41A C 0.3813(9) 0.5455(7) 1.1253(5) 0.068(2) Uani 0.50 1 d P A 1
H41A H 0.3507 0.4654 1.1262 0.082 Uiso 0.50 1 calc PR A 1
H41B H 0.4666 0.5406 1.1366 0.082 Uiso 0.50 1 calc PR A 1
C41B C 0.3151(7) 0.5409(6) 1.1101(4) 0.0474(15) Uani 0.50 1 d P A 2
H41C H 0.2305 0.5241 1.1015 0.057 Uiso 0.50 1 calc PR A 2
H41D H 0.3593 0.4663 1.1172 0.057 Uiso 0.50 1 calc PR A 2
C42 C 0.2895(4) 0.5931(3) 1.18851(19) 0.0647(9) Uani 1 1 d . . .
H42A H 0.2201 0.6262 1.1650 0.078 Uiso 0.50 1 calc PR A 1
H42B H 0.3347 0.6596 1.1990 0.078 Uiso 0.50 1 calc PR A 1
H42C H 0.3751 0.6216 1.1901 0.078 Uiso 0.50 1 calc PR A 2
H42D H 0.2364 0.6624 1.1823 0.078 Uiso 0.50 1 calc PR A 2
C43 C 0.2229(4) 0.5195(3) 1.2712(2) 0.0730(10) Uani 1 1 d . A .
H43A H 0.2910 0.4967 1.2985 0.088 Uiso 0.50 1 calc PR B 1
H43B H 0.1899 0.4470 1.2602 0.088 Uiso 0.50 1 calc PR B 1
H43C H 0.1335 0.4988 1.2715 0.088 Uiso 0.50 1 calc PR B 2
H43D H 0.2701 0.4459 1.2740 0.088 Uiso 0.50 1 calc PR B 2
C44A C 0.1128(10) 0.5639(8) 1.3335(5) 0.087(2) Uani 0.50 1 d P A 1
H44A H 0.1090 0.5251 1.3904 0.131 Uiso 0.50 1 calc PR A 1
H44B H 0.0301 0.5477 1.3235 0.131 Uiso 0.50 1 calc PR A 1
H44C H 0.1263 0.6483 1.3280 0.131 Uiso 0.50 1 calc PR A 1
C44B C 0.2094(10) 0.5605(8) 1.3460(4) 0.080(2) Uani 0.50 1 d P A 2
H44D H 0.2960 0.5674 1.3533 0.120 Uiso 0.50 1 calc PR A 2
H44E H 0.1523 0.5056 1.3938 0.120 Uiso 0.50 1 calc PR A 2
H44F H 0.1705 0.6373 1.3432 0.120 Uiso 0.50 1 calc PR A 2
C45A C 0.3243(5) 1.0583(4) 0.7268(3) 0.0561(10) Uiso 0.80 1 d P C 1
H45A H 0.2891 1.0259 0.6904 0.067 Uiso 0.80 1 calc PR C 1
C46A C 0.4184(4) 1.1527(4) 0.7028(3) 0.0554(9) Uiso 0.80 1 d P C 1
H46A H 0.4579 1.1950 0.6473 0.067 Uiso 0.80 1 calc PR C 1
C47A C 0.4428(4) 1.1723(4) 0.7759(4) 0.0528(9) Uiso 0.80 1 d P C 1
H47A H 0.5021 1.2305 0.7781 0.063 Uiso 0.80 1 calc PR C 1
C48A C 0.3659(4) 1.0926(4) 0.8448(3) 0.0520(8) Uiso 0.80 1 d P C 1
H48A H 0.3634 1.0873 0.9017 0.062 Uiso 0.80 1 calc PR C 1
C49A C 0.2924(4) 1.0212(4) 0.8148(3) 0.0565(10) Uiso 0.80 1 d P C 1
H49A H 0.2320 0.9590 0.8480 0.068 Uiso 0.80 1 calc PR C 1
C45B C 0.3825(12) 1.1105(11) 0.6927(7) 0.030(2) Uiso 0.20 1 d P C 2
H45B H 0.3923 1.1176 0.6346 0.035 Uiso 0.20 1 calc PR C 2
C46B C 0.4483(12) 1.1815(10) 0.7287(9) 0.034(2) Uiso 0.20 1 d P C 2
H46B H 0.5086 1.2452 0.6985 0.040 Uiso 0.20 1 calc PR C 2
C49B C 0.2996(11) 1.0272(10) 0.7589(9) 0.027(2) Uiso 0.20 1 d P C 2
H49B H 0.2441 0.9683 0.7535 0.032 Uiso 0.20 1 calc PR C 2
C48B C 0.3155(12) 1.0487(11) 0.8355(8) 0.032(2) Uiso 0.20 1 d P C 2
H48B H 0.2711 1.0079 0.8907 0.038 Uiso 0.20 1 calc PR C 2
C47B C 0.4107(13) 1.1431(12) 0.8134(9) 0.030(2) Uiso 0.20 1 d P C 2
H47B H 0.4427 1.1742 0.8518 0.036 Uiso 0.20 1 calc PR C 2

loop_
_atom_site_aniso_label
_atom_site_aniso_U_11
_atom_site_aniso_U_22
_atom_site_aniso_U_33
_atom_site_aniso_U_23
_atom_site_aniso_U_13
_atom_site_aniso_U_12
Co1 0.03164(18) 0.03882(19) 0.03920(19) -0.00896(13) -0.01203(13) 0.00254(12)
C1 0.0328(11) 0.0369(11) 0.0346(11) -0.0071(9) -0.0111(9) -0.0004(9)
C2 0.0325(11) 0.0344(11) 0.0298(10) -0.0068(8) -0.0108(9) 0.0009(9)
C3 0.0307(11) 0.0322(11) 0.0303(10) -0.0062(8) -0.0081(9) 0.0002(8)
C4 0.0318(11) 0.0349(11) 0.0320(11) -0.0075(9) -0.0071(9) -0.0008(9)
C5 0.0324(11) 0.0405(12) 0.0366(12) -0.0113(10) -0.0105(9) -0.0017(9)
C6 0.0488(14) 0.0416(13) 0.0503(14) -0.0132(11) -0.0237(12) 0.0040(11)
C7 0.0600(17) 0.0384(13) 0.0676(18) -0.0173(13) -0.0318(15) 0.0032(12)
C8 0.0413(13) 0.0537(15) 0.0571(16) -0.0251(13) -0.0229(12) 0.0061(11)
C9 0.0442(14) 0.0573(16) 0.0441(14) -0.0143(12) -0.0204(12) 0.0026(12)
C10 0.0425(13) 0.0449(13) 0.0416(13) -0.0085(10) -0.0165(11) -0.0022(10)
C11 0.069(2) 0.0619(19) 0.086(2) -0.0364(18) -0.0458(19) 0.0112(16)
C12 0.138(4) 0.066(2) 0.126(4) -0.007(2) -0.096(3) -0.021(2)
C13 0.106(3) 0.080(3) 0.121(4) -0.026(2) -0.075(3) -0.007(2)
C14 0.141(5) 0.088(3) 0.193(6) -0.059(4) -0.118(5) 0.015(3)
C15 0.0321(11) 0.0350(11) 0.0309(11) -0.0034(9) -0.0125(9) 0.0017(9)
C16 0.0406(12) 0.0342(11) 0.0354(12) -0.0064(9) -0.0103(10) -0.0012(9)
C17 0.0456(13) 0.0423(13) 0.0322(11) -0.0085(10) -0.0066(10) 0.0000(10)
C18 0.0373(12) 0.0415(12) 0.0354(12) -0.0005(10) -0.0095(10) -0.0021(10)
C19 0.0422(13) 0.0346(11) 0.0417(13) -0.0026(10) -0.0163(11) -0.0046(10)
C20 0.0430(13) 0.0374(12) 0.0340(11) -0.0084(9) -0.0148(10) -0.0011(10)
C21 0.0510(15) 0.0498(15) 0.0408(14) 0.0002(11) -0.0023(12) -0.0100(12)
C22 0.0596(18) 0.0681(19) 0.0380(14) 0.0000(13) -0.0033(13) -0.0018(15)
C23 0.112(3) 0.103(3) 0.0427(18) 0.0087(19) -0.010(2) -0.030(3)
C24 0.190(7) 0.190(7) 0.055(3) 0.014(3) -0.042(4) -0.048(5)
C25 0.0335(11) 0.0337(11) 0.0297(10) -0.0059(8) -0.0116(9) 0.0029(9)
C26 0.0337(12) 0.0533(14) 0.0369(12) -0.0182(11) -0.0104(10) 0.0050(10)
C27 0.0312(12) 0.0674(17) 0.0531(15) -0.0251(13) -0.0129(11) 0.0017(11)
C28 0.0449(14) 0.0517(15) 0.0488(14) -0.0201(12) -0.0245(12) 0.0058(11)
C29 0.0517(15) 0.0477(14) 0.0309(11) -0.0132(10) -0.0129(11) 0.0016(11)
C30 0.0374(12) 0.0417(12) 0.0318(11) -0.0081(9) -0.0068(9) -0.0028(10)
C31 0.0572(18) 0.092(2) 0.070(2) -0.0424(19) -0.0292(16) 0.0027(17)
C32 0.087(3) 0.086(3) 0.088(3) -0.026(2) -0.042(2) -0.017(2)
C33 0.111(3) 0.090(3) 0.096(3) -0.037(3) -0.041(3) -0.014(3)
C34 0.164(5) 0.086(3) 0.128(4) -0.025(3) -0.060(4) -0.035(3)
C35 0.0469(13) 0.0328(11) 0.0330(11) -0.0075(9) -0.0012(10) 0.0000(10)
C36 0.0699(18) 0.0392(13) 0.0351(13) -0.0025(10) -0.0106(12) 0.0046(12)
C37 0.124(3) 0.0457(16) 0.0349(14) -0.0038(12) -0.0122(17) 0.0214(19)
C38 0.132(4) 0.0315(14) 0.0460(18) -0.0042(13) 0.032(2) -0.0040(18)
C39 0.091(3) 0.0474(17) 0.068(2) -0.0190(16) 0.036(2) -0.0252(17)
C40 0.0549(16) 0.0461(15) 0.0530(16) -0.0176(12) 0.0077(13) -0.0119(12)
C41A 0.080(6) 0.045(4) 0.050(4) 0.008(3) 0.013(4) 0.009(4)
C41B 0.058(4) 0.040(3) 0.038(3) 0.000(2) -0.009(3) -0.012(3)
C42 0.091(2) 0.0488(16) 0.0423(15) -0.0012(13) -0.0073(15) -0.0070(16)
C43 0.080(2) 0.066(2) 0.0501(18) 0.0055(15) 0.0040(16) 0.0100(17)
C44A 0.089(6) 0.088(6) 0.062(5) -0.004(4) 0.003(4) 0.014(5)
C44B 0.100(6) 0.095(6) 0.043(3) -0.013(3) -0.017(4) -0.018(5)

loop_
_atom_type_symbol
_atom_type_description
_atom_type_scat_dispersion_real
_atom_type_scat_dispersion_imag
_atom_type_scat_source
C C 0.0033 0.0016 'International Tables Vol C Tables 4.2.6.8 and 6.1.1.4'
H H 0.0000 0.0000 'International Tables Vol C Tables 4.2.6.8 and 6.1.1.4'
Co Co 0.3494 0.9721 'International Tables Vol C Tables 4.2.6.8 and 6.1.1.4'

loop_
_geom_angle_atom_site_label_1
_geom_angle_atom_site_label_2
_geom_angle_atom_site_label_3
_geom_angle
C3 Co1 C1 63.25(9)
C3 Co1 C2 43.53(9)
C1 Co1 C2 43.40(9)
C3 Co1 C4 43.58(9)
C1 Co1 C4 43.45(9)
C2 Co1 C4 63.14(9)
C3 Co1 C47B 114.4(3)
C1 Co1 C47B 174.9(4)
C2 Co1 C47B 138.4(4)
C4 Co1 C47B 131.6(4)
C3 Co1 C48B 134.3(4)
C1 Co1 C48B 137.2(4)
C2 Co1 C48B 177.8(4)
C4 Co1 C48B 115.6(3)
C47B Co1 C48B 40.8(5)
C3 Co1 C49B 169.3(4)
C1 Co1 C49B 113.2(3)
C2 Co1 C49B 141.3(4)
C4 Co1 C49B 126.5(4)
C47B Co1 C49B 68.3(4)
C48B Co1 C49B 40.9(5)
C3 Co1 C47A 113.88(13)
C1 Co1 C47A 165.97(17)
C2 Co1 C47A 124.30(16)
C4 Co1 C47A 144.50(16)
C47B Co1 C47A 18.4(4)
C48B Co1 C47A 55.4(4)
C49B Co1 C47A 72.1(3)
C3 Co1 C46A 136.33(16)
C1 Co1 C46A 131.60(16)
C2 Co1 C46A 113.10(13)
C4 Co1 C46A 175.01(15)
C47B Co1 C46A 53.4(4)
C48B Co1 C46A 68.2(3)
C49B Co1 C46A 54.0(4)
C47A Co1 C46A 40.04(17)
C3 Co1 C45A 173.33(16)
C1 Co1 C45A 113.92(14)
C2 Co1 C45A 130.06(15)
C4 Co1 C45A 138.98(16)
C47B Co1 C45A 68.9(3)
C48B Co1 C45A 52.1(4)
C49B Co1 C45A 16.4(3)
C47A Co1 C45A 67.27(17)
C46A Co1 C45A 40.34(18)
C3 Co1 C49A 146.54(15)
C1 Co1 C49A 123.77(15)
C2 Co1 C49A 164.50(16)
C4 Co1 C49A 115.21(13)
C47B Co1 C49A 55.4(4)
C48B Co1 C49A 17.4(4)
C49B Co1 C49A 25.8(3)
C47A Co1 C49A 66.87(18)
C46A Co1 C49A 67.43(17)
C45A Co1 C49A 40.13(17)
C3 Co1 C48A 118.01(13)
C1 Co1 C48A 154.44(15)
C2 Co1 C48A 155.47(15)
C4 Co1 C48A 117.62(13)
C47B Co1 C48A 21.7(4)
C48B Co1 C48A 22.9(4)
C49B Co1 C48A 60.3(3)
C47A Co1 C48A 39.59(16)
C46A Co1 C48A 67.22(17)
C45A Co1 C48A 67.35(17)
C49A Co1 C48A 39.97(16)
C2 C1 C4 90.10(17)
C2 C1 C5 134.1(2)
C4 C1 C5 135.2(2)
C2 C1 Co1 68.31(12)
C4 C1 Co1 68.34(13)
C5 C1 Co1 127.34(17)
C15 C2 C1 134.9(2)
C15 C2 C3 134.3(2)
C1 C2 C3 90.05(17)
C15 C2 Co1 128.52(16)
C1 C2 Co1 68.29(13)
C3 C2 Co1 68.02(12)
C2 C3 C25 134.3(2)
C2 C3 C4 89.94(17)
C25 C3 C4 135.0(2)
C2 C3 Co1 68.45(12)
C25 C3 Co1 127.77(16)
C4 C3 Co1 68.49(12)
C35 C4 C1 135.9(2)
C35 C4 C3 133.7(2)
C1 C4 C3 89.90(18)
C35 C4 Co1 127.63(17)
C1 C4 Co1 68.21(13)
C3 C4 Co1 67.94(12)
C6 C5 C10 117.6(2)
C6 C5 C1 120.6(2)
C10 C5 C1 121.8(2)
C5 C6 C7 120.7(2)
C5 C6 H6 119.6
C7 C6 H6 119.6
C8 C7 C6 121.7(3)
C8 C7 H7 119.1
C6 C7 H7 119.1
C7 C8 C9 117.6(2)
C7 C8 C11 122.7(3)
C9 C8 C11 119.8(3)
C10 C9 C8 121.2(2)
C10 C9 H9 119.4
C8 C9 H9 119.4
C9 C10 C5 121.2(2)
C9 C10 H10 119.4
C5 C10 H10 119.4
C12 C11 C8 117.1(3)
C12 C11 H11A 108.0
C8 C11 H11A 108.0
C12 C11 H11B 108.0
C8 C11 H11B 108.0
H11A C11 H11B 107.3
C11 C12 C13 114.2(3)
C11 C12 H12A 108.7
C13 C12 H12A 108.7
C11 C12 H12B 108.7
C13 C12 H12B 108.7
H12A C12 H12B 107.6
C14 C13 C12 115.0(4)
C14 C13 H13A 108.5
C12 C13 H13A 108.5
C14 C13 H13B 108.5
C12 C13 H13B 108.5
H13A C13 H13B 107.5
C13 C14 H14A 109.5
C13 C14 H14B 109.5
H14A C14 H14B 109.5
C13 C14 H14C 109.5
H14A C14 H14C 109.5
H14B C14 H14C 109.5
C20 C15 C16 118.0(2)
C20 C15 C2 121.1(2)
C16 C15 C2 120.8(2)
C17 C16 C15 120.9(2)
C17 C16 H16 119.6
C15 C16 H16 119.6
C16 C17 C18 121.2(2)
C16 C17 H17 119.4
C18 C17 H17 119.4
C19 C18 C17 117.7(2)
C19 C18 C21 121.4(2)
C17 C18 C21 120.9(2)
C20 C19 C18 121.6(2)
C20 C19 H19 119.2
C18 C19 H19 119.2
C19 C20 C15 120.6(2)
C19 C20 H20 119.7
C15 C20 H20 119.7
C18 C21 C22 113.5(2)
C18 C21 H21A 108.9
C22 C21 H21A 108.9
C18 C21 H21B 108.9
C22 C21 H21B 108.9
H21A C21 H21B 107.7
C23 C22 C21 112.1(3)
C23 C22 H22A 109.2
C21 C22 H22A 109.2
C23 C22 H22B 109.2
C21 C22 H22B 109.2
H22A C22 H22B 107.9
C24 C23 C22 112.5(4)
C24 C23 H23A 109.1
C22 C23 H23A 109.1
C24 C23 H23B 109.1
C22 C23 H23B 109.1
H23A C23 H23B 107.8
C23 C24 H24A 109.5
C23 C24 H24B 109.5
H24A C24 H24B 109.5
C23 C24 H24C 109.5
H24A C24 H24C 109.5
H24B C24 H24C 109.5
C26 C25 C30 117.9(2)
C26 C25 C3 120.0(2)
C30 C25 C3 122.0(2)
C27 C26 C25 121.1(2)
C27 C26 H26 119.5
C25 C26 H26 119.5
C26 C27 C28 121.3(2)
C26 C27 H27 119.3
C28 C27 H27 119.3
C27 C28 C29 117.8(2)
C27 C28 C31 120.6(3)
C29 C28 C31 121.5(2)
C30 C29 C28 121.2(2)
C30 C29 H29 119.4
C28 C29 H29 119.4
C29 C30 C25 120.6(2)
C29 C30 H30 119.7
C25 C30 H30 119.7
C28 C31 C32 114.2(3)
C28 C31 H31A 108.7
C32 C31 H31A 108.7
C28 C31 H31B 108.7
C32 C31 H31B 108.7
H31A C31 H31B 107.6
C33 C32 C31 115.4(3)
C33 C32 H32A 108.4
C31 C32 H32A 108.4
C33 C32 H32B 108.4
C31 C32 H32B 108.4
H32A C32 H32B 107.5
C34 C33 C32 112.9(4)
C34 C33 H33A 109.0
C32 C33 H33A 109.0
C34 C33 H33B 109.0
C32 C33 H33B 109.0
H33A C33 H33B 107.8
C33 C34 H34A 109.5
C33 C34 H34B 109.5
H34A C34 H34B 109.5
C33 C34 H34C 109.5
H34A C34 H34C 109.5
H34B C34 H34C 109.5
C36 C35 C40 118.0(3)
C36 C35 C4 120.9(2)
C40 C35 C4 121.1(3)
C35 C36 C37 120.4(3)
C35 C36 H36 119.8
C37 C36 H36 119.8
C38 C37 C36 121.1(4)
C38 C37 H37 119.5
C36 C37 H37 119.5
C39 C38 C37 117.8(3)
C39 C38 C41B 108.7(5)
C37 C38 C41B 133.5(5)
C39 C38 C41A 139.0(5)
C37 C38 C41A 103.2(5)
C41B C38 C41A 30.5(3)
C38 C39 C40 122.4(4)
C38 C39 H39 118.8
C40 C39 H39 118.8
C39 C40 C35 120.3(4)
C39 C40 H40 119.9
C35 C40 H40 119.9
C42 C41A C38 111.3(5)
C42 C41A H41A 109.4
C38 C41A H41A 109.4
C42 C41A H41B 109.4
C38 C41A H41B 109.4
H41A C41A H41B 108.0
C42 C41B C38 110.8(4)
C42 C41B H41C 109.5
C38 C41B H41C 109.5
C42 C41B H41D 109.5
C38 C41B H41D 109.5
H41C C41B H41D 108.1
C41A C42 C43 120.4(4)
C41A C42 C41B 32.9(4)
C43 C42 C41B 118.9(4)
C41A C42 H42A 107.2
C43 C42 H42A 107.2
C41B C42 H42A 77.3
C41A C42 H42B 107.2
C43 C42 H42B 107.2
C41B C42 H42B 130.3
H42A C42 H42B 106.9
C41A C42 H42C 76.6
C43 C42 H42C 107.6
C41B C42 H42C 107.6
H42A C42 H42C 136.0
H42B C42 H42C 36.5
C41A C42 H42D 128.5
C43 C42 H42D 107.6
C41B C42 H42D 107.6
H42A C42 H42D 35.9
H42B C42 H42D 72.6
H42C C42 H42D 107.0
C44B C43 C42 120.7(5)
C44B C43 C44A 45.6(5)
C42 C43 C44A 120.7(4)
C44B C43 H43A 63.8
C42 C43 H43A 107.2
C44A C43 H43A 107.2
C44B C43 H43B 132.1
C42 C43 H43B 107.2
C44A C43 H43B 107.2
H43A C43 H43B 106.8
C44B C43 H43C 107.2
C42 C43 H43C 107.2
C44A C43 H43C 63.8
H43A C43 H43C 143.7
H43B C43 H43C 51.0
C44B C43 H43D 107.2
C42 C43 H43D 107.2
C44A C43 H43D 132.0
H43A C43 H43D 51.0
H43B C43 H43D 57.9
H43C C43 H43D 106.8
C43 C44A H44A 109.5
C43 C44A H44B 109.5
C43 C44A H44C 109.5
C43 C44B H44D 109.5
C43 C44B H44E 109.5
H44D C44B H44E 109.5
C43 C44B H44F 109.5
H44D C44B H44F 109.5
H44E C44B H44F 109.5
C49A C45A C46A 107.6(4)
C49A C45A Co1 70.1(2)
C46A C45A Co1 69.6(2)
C49A C45A H45A 126.2
C46A C45A H45A 126.2
Co1 C45A H45A 125.7
C47A C46A C45A 107.5(4)
C47A C46A Co1 69.9(2)
C45A C46A Co1 70.1(2)
C47A C46A H46A 126.2
C45A C46A H46A 126.2
Co1 C46A H46A 125.3
C48A C47A C46A 109.1(4)
C48A C47A Co1 70.9(2)
C46A C47A Co1 70.0(2)
C48A C47A H47A 125.4
C46A C47A H47A 125.4
Co1 C47A H47A 125.2
C47A C48A C49A 107.6(3)
C47A C48A Co1 69.5(2)
C49A C48A Co1 69.8(2)
C47A C48A H48A 126.2
C49A C48A H48A 126.2
Co1 C48A H48A 126.2
C48A C49A C45A 108.1(4)
C48A C49A Co1 70.3(2)
C45A C49A Co1 69.8(2)
C48A C49A H49A 125.9
C45A C49A H49A 125.9
Co1 C49A H49A 125.6
C49B C45B C46B 108.0(10)
C49B C45B Co1 69.0(6)
C46B C45B Co1 70.7(6)
C49B C45B H45B 126.0
C46B C45B H45B 126.0
Co1 C45B H45B 125.8
C47B C46B C45B 108.7(10)
C47B C46B Co1 69.1(7)
C45B C46B Co1 69.3(6)
C47B C46B H46B 125.6
C45B C46B H46B 125.6
Co1 C46B H46B 127.6
C45B C49B C48B 106.9(10)
C45B C49B Co1 70.7(6)
C48B C49B Co1 69.5(6)
C45B C49B H49B 126.6
C48B C49B H49B 126.6
Co1 C49B H49B 124.8
C47B C48B C49B 107.1(11)
C47B C48B Co1 69.6(6)
C49B C48B Co1 69.6(6)
C47B C48B H48B 126.4
C49B C48B H48B 126.4
Co1 C48B H48B 125.9
C46B C47B C48B 109.2(11)
C46B C47B Co1 72.5(7)
C48B C47B Co1 69.6(6)
C46B C47B H47B 125.4
C48B C47B H47B 125.4
Co1 C47B H47B 124.1

loop_
_geom_bond_atom_site_label_1
_geom_bond_atom_site_label_2
_geom_bond_distance
Co1 C3 1.973(2)
Co1 C1 1.979(2)
Co1 C2 1.979(2)
Co1 C4 1.981(2)
Co1 C47B 2.048(11)
Co1 C48B 2.048(11)
Co1 C49B 2.049(11)
Co1 C47A 2.050(4)
Co1 C46A 2.052(4)
Co1 C45A 2.058(4)
Co1 C49A 2.063(4)
Co1 C48A 2.069(4)
C1 C2 1.464(3)
C1 C4 1.466(3)
C1 C5 1.471(3)
C2 C15 1.463(3)
C2 C3 1.466(3)
C3 C25 1.467(3)
C3 C4 1.468(3)
C4 C35 1.460(3)
C5 C6 1.384(3)
C5 C10 1.398(3)
C6 C7 1.390(4)
C6 H6 0.9500
C7 C8 1.380(4)
C7 H7 0.9500
C8 C9 1.388(4)
C8 C11 1.518(4)
C9 C10 1.379(4)
C9 H9 0.9500
C10 H10 0.9500
C11 C12 1.468(5)
C11 H11A 0.9900
C11 H11B 0.9900
C12 C13 1.531(5)
C12 H12A 0.9900
C12 H12B 0.9900
C13 C14 1.395(6)
C13 H13A 0.9900
C13 H13B 0.9900
C14 H14A 0.9800
C14 H14B 0.9800
C14 H14C 0.9800
C15 C20 1.395(3)
C15 C16 1.396(3)
C16 C17 1.381(3)
C16 H16 0.9500
C17 C18 1.393(3)
C17 H17 0.9500
C18 C19 1.386(3)
C18 C21 1.512(3)
C19 C20 1.381(3)
C19 H19 0.9500
C20 H20 0.9500
C21 C22 1.525(4)
C21 H21A 0.9900
C21 H21B 0.9900
C22 C23 1.519(4)
C22 H22A 0.9900
C22 H22B 0.9900
C23 C24 1.485(6)
C23 H23A 0.9900
C23 H23B 0.9900
C24 H24A 0.9800
C24 H24B 0.9800
C24 H24C 0.9800
C25 C26 1.387(3)
C25 C30 1.396(3)
C26 C27 1.380(3)
C26 H26 0.9500
C27 C28 1.385(4)
C27 H27 0.9500
C28 C29 1.389(4)
C28 C31 1.510(4)
C29 C30 1.383(3)
C29 H29 0.9500
C30 H30 0.9500
C31 C32 1.525(5)
C31 H31A 0.9900
C31 H31B 0.9900
C32 C33 1.498(5)
C32 H32A 0.9900
C32 H32B 0.9900
C33 C34 1.470(7)
C33 H33A 0.9900
C33 H33B 0.9900
C34 H34A 0.9800
C34 H34B 0.9800
C34 H34C 0.9800
C35 C36 1.384(4)
C35 C40 1.401(4)
C36 C37 1.395(4)
C36 H36 0.9500
C37 C38 1.392(6)
C37 H37 0.9500
C38 C39 1.361(6)
C38 C41B 1.525(7)
C38 C41A 1.620(8)
C39 C40 1.378(5)
C39 H39 0.9500
C40 H40 0.9500
C41A C42 1.404(8)
C41A H41A 0.9900
C41A H41B 0.9900
C41B C42 1.512(7)
C41B H41C 0.9900
C41B H41D 0.9900
C42 C43 1.478(4)
C42 H42A 0.9900
C42 H42B 0.9900
C42 H42C 0.9900
C42 H42D 0.9900
C43 C44B 1.405(8)
C43 C44A 1.478(8)
C43 H43A 0.9900
C43 H43B 0.9900
C43 H43C 0.9900
C43 H43D 0.9900
C44A H44A 0.9800
C44A H44B 0.9800
C44A H44C 0.9800
C44B H44D 0.9800
C44B H44E 0.9800
C44B H44F 0.9800
C45A C49A 1.414(6)
C45A C46A 1.417(6)
C45A H45A 0.9500
C46A C47A 1.404(6)
C46A H46A 0.9500
C47A C48A 1.395(6)
C47A H47A 0.9500
C48A C49A 1.412(6)
C48A H48A 0.9500
C49A H49A 0.9500
C45B C49B 1.418(16)
C45B C46B 1.422(17)
C45B H45B 0.9500
C46B C47B 1.361(17)
C46B H46B 0.9500
C49B C48B 1.430(17)
C49B H49B 0.9500
C48B C47B 1.428(18)
C48B H48B 0.9500
C47B H47B 0.9500
